data_7218391
loop_
_publ_author_name
'Pourayoubi, Mehrdad'
'Toghraee, Maryam'
'Zhu, Jianfeng'
'Du\<sek, Michal'
'Bereciartua, Pablo J.'
'Eigner, V\'aclav'

_publ_section_title
;
 Database analysis of hydrogen bond patterns in phosphoric triamides
 completed with seven new compounds: a crystallographic and15N NMR study
;
_journal_issue 47
_journal_name_full CrystEngComm
_journal_page_first 10870
_journal_paper_doi 10.1039/C4CE01793E
_journal_volume 16
_journal_year 2014
_chemical_formula_moiety 'C20 H22 N3 O1 P1'
_chemical_formula_sum 'C20 H22 N3 O P'
_chemical_formula_weight 351.4
_chemical_name_systematic ' ?'
_space_group_IT_number 88
_symmetry_cell_setting tetragonal
_symmetry_Int_Tables_number 88
_symmetry_space_group_name_Hall 'I 4bw -1bw'
_symmetry_space_group_name_H-M 'I 41/a :1'
_cell_angle_alpha 90
_cell_angle_beta 90
_cell_angle_gamma 90
_cell_formula_units_Z 16
_cell_length_a 36.2225(16)
_cell_length_b 36.2225(16)
_cell_length_c 5.4306(2)
_cell_measurement_reflns_used 1149
_cell_measurement_temperature 120.00(10)
_cell_measurement_theta_max 41.22
_cell_measurement_theta_min 3.46
_cell_volume 7125.3(5)
_computing_cell_refinement
;
CrysAlisPro, Agilent Technologies,
Version 1.171.36.24 (release 03-12-2012 CrysAlis171 .NET)
(compiled Dec  3 2012,18:21:49)
;
_computing_data_collection
;
CrysAlisPro, Agilent Technologies,
Version 1.171.36.24 (release 03-12-2012 CrysAlis171 .NET)
(compiled Dec  3 2012,18:21:49)
;
_computing_data_reduction
;
CrysAlisPro, Agilent Technologies,
Version 1.171.36.24 (release 03-12-2012 CrysAlis171 .NET)
(compiled Dec  3 2012,18:21:49)
;
_diffrn_ambient_temperature 120
_diffrn_detector_area_resol_mean 10.3784
_diffrn_measured_fraction_theta_full 0.98
_diffrn_measured_fraction_theta_max 0.98
_diffrn_measurement_device_type 'Xcalibur, Atlas, Gemini ultra'
_diffrn_measurement_method '\w scans'
_diffrn_radiation_monochromator mirror
_diffrn_radiation_probe x-ray
_diffrn_radiation_source 'Enhance Ultra (Cu) X-ray Source'
_diffrn_radiation_type 'Cu K\a'
_diffrn_radiation_wavelength 1.5418
_diffrn_reflns_av_R_equivalents 0.0604
_diffrn_reflns_av_sigmaI/netI 0.0314
_diffrn_reflns_limit_h_max 42
_diffrn_reflns_limit_h_min -42
_diffrn_reflns_limit_k_max 42
_diffrn_reflns_limit_k_min -42
_diffrn_reflns_limit_l_max 6
_diffrn_reflns_limit_l_min -4
_diffrn_reflns_number 22485
_diffrn_reflns_theta_full 67.26
_diffrn_reflns_theta_max 67.26
_diffrn_reflns_theta_min 3.45
_exptl_absorpt_coefficient_mu 1.463
_exptl_absorpt_correction_T_max 1
_exptl_absorpt_correction_T_min 0.876
_exptl_absorpt_correction_type multi-scan
_exptl_absorpt_process_details
;
CrysAlisPro, Agilent Technologies,
Version 1.171.36.24 (release 03-12-2012 CrysAlis171 .NET)
(compiled Dec  3 2012,18:21:49)
Empirical absorption correction using spherical harmonics,
 implemented in SCALE3 ABSPACK scaling algorithm.
;
_exptl_crystal_colour colourless
_exptl_crystal_density_diffrn 1.3098
_exptl_crystal_description prismatic
_exptl_crystal_F_000 2976
_exptl_crystal_size_max 0.37
_exptl_crystal_size_mid 0.125
_exptl_crystal_size_min 0.101
_refine_diff_density_max 0.56
_refine_diff_density_min -0.35
_refine_ls_extinction_method none
_refine_ls_goodness_of_fit_gt 1.90
_refine_ls_goodness_of_fit_ref 1.73
_refine_ls_hydrogen_treatment mixed
_refine_ls_number_constraints 0
_refine_ls_number_parameters 235
_refine_ls_number_reflns 3160
_refine_ls_number_restraints 3
_refine_ls_R_factor_all 0.0617
_refine_ls_R_factor_gt 0.0407
_refine_ls_shift/su_max 0.0294
_refine_ls_shift/su_mean 0.0017
_refine_ls_structure_factor_coef F
_refine_ls_weighting_details w=1/(\s^2^(F)+0.0001F^2^)
_refine_ls_weighting_scheme sigma
_refine_ls_wR_factor_gt 0.0433
_refine_ls_wR_factor_ref 0.0460
_reflns_number_gt 2389
_reflns_number_total 3160
_reflns_threshold_expression I>3\s(I)
_cod_data_source_file c4ce01793e2.cif
_cod_data_source_block I
_cod_depositor_comments
;
The following automatic conversions were performed:

'_diffrn_radiation_probe' value 'X-ray' changed to 'x-ray' according
to
/usr/data/users/saulius/crontab/automatic-downloads/rss-feeds/RSC/lib/dictionaries/cif_core.dic
dictionary named 'cif_core.dic' version 2.4.2 from 2011-04-26.

Automatic conversion script
Id: cif_fix_values 2827 2014-09-09 07:05:25Z andrius 

 Adding full bibliography for 7218388--7218395.cif.
;
_cod_original_sg_symbol_Hall '-I 4ad'
_cod_original_sg_symbol_H-M 'I 41/a'
_cod_original_formula_sum 'C20 H22 N3 O1 P1'
_cod_database_code 7218391

loop_
_symmetry_equiv_pos_site_id
_symmetry_equiv_pos_as_xyz
1 x,y,z
2 -x+1/2,-y+1/2,z+1/2
3 -y,x+1/2,z+1/4
4 y+1/2,-x,z+3/4
5 -x,-y+1/2,-z+1/4
6 x+1/2,y,-z+3/4
7 y,-x,-z
8 -y+1/2,x+1/2,-z+1/2
9 x+1/2,y+1/2,z+1/2
10 -x,-y,z
11 -y+1/2,x,z+3/4
12 y,-x+1/2,z+1/4
13 -x+1/2,-y,-z+3/4
14 x,y+1/2,-z+1/4
15 y+1/2,-x+1/2,-z+1/2
16 -y,x,-z

loop_
_atom_site_label
_atom_site_type_symbol
_atom_site_fract_x
_atom_site_fract_y
_atom_site_fract_z
_atom_site_adp_type
_atom_site_U_iso_or_equiv
_atom_site_symmetry_multiplicity
_atom_site_occupancy
_atom_site_calc_flag
P1 P 0.003593(14) 0.191835(14) 0.03720(11) Uani 0.02300(17) 16 1 d
O1 O -0.01339(4) 0.20566(4) 0.2686(3) Uani 0.0255(5) 16 1 d
N1 N -0.02571(5) 0.18872(5) -0.1949(3) Uani 0.0246(6) 16 1 d
N2 N 0.02073(5) 0.15026(5) 0.0631(3) Uani 0.0247(6) 16 1 d
N3 N 0.03749(5) 0.21878(5) -0.0444(4) Uani 0.0267(6) 16 1 d
C1 C 0.06831(6) 0.09895(6) 0.5778(4) Uani 0.0283(7) 16 1 d
C2 C 0.11294(6) 0.23899(6) 0.0545(4) Uani 0.0269(7) 16 1 d
C3 C 0.14938(7) 0.24766(6) 0.1086(5) Uani 0.0321(8) 16 1 d
C4 C 0.10424(6) 0.21918(5) -0.1551(4) Uani 0.0221(6) 16 1 d
C5 C -0.13843(6) 0.16031(6) -0.1802(4) Uani 0.0266(7) 16 1 d
C6 C 0.06033(6) 0.07477(6) 0.7671(4) Uani 0.0309(7) 16 1 d
C7 C 0.06510(5) 0.20952(6) -0.2290(4) Uani 0.0253(7) 16 1 d
C8 C -0.06347(5) 0.17823(5) -0.1866(4) Uani 0.0210(6) 16 1 d
C9 C -0.12351(6) 0.17969(6) -0.3759(4) Uani 0.0283(7) 16 1 d
C10 C -0.08640(6) 0.18863(6) -0.3799(4) Uani 0.0252(7) 16 1 d
C11 C -0.11552(6) 0.14987(6) 0.0114(4) Uani 0.0268(7) 16 1 d
C12 C 0.13279(6) 0.20796(6) -0.3089(4) Uani 0.0258(7) 16 1 d
C13 C -0.07820(6) 0.15879(6) 0.0091(4) Uani 0.0257(7) 16 1 d
C14 C 0.05033(6) 0.14168(6) 0.2357(4) Uani 0.0262(7) 16 1 d
C15 C 0.16903(6) 0.21634(6) -0.2551(5) Uani 0.0317(8) 16 1 d
C16 C 0.04032(6) 0.11412(6) 0.4338(4) Uani 0.0239(7) 16 1 d
C17 C 0.17740(6) 0.23615(6) -0.0462(5) Uani 0.0330(8) 16 1 d
C18 C 0.00429(6) 0.10364(6) 0.4808(4) Uani 0.0303(7) 16 1 d
C19 C -0.00374(7) 0.07865(7) 0.6672(4) Uani 0.0338(8) 16 1 d
C20 C 0.02426(7) 0.06435(6) 0.8123(5) Uani 0.0323(8) 16 1 d
H1c1 H 0.093531 0.105409 0.544855 Uiso 0.0339 16 1 d
H1c2 H 0.093619 0.246832 0.163605 Uiso 0.0323 16 1 d
H1c3 H 0.155131 0.261668 0.253661 Uiso 0.0385 16 1 d
H1c5 H -0.164216 0.154211 -0.177386 Uiso 0.032 16 1 d
H1c6 H 0.079908 0.065166 0.867628 Uiso 0.037 16 1 d
H1c7 H 0.059131 0.221608 -0.381166 Uiso 0.0304 16 1 d
H2c7 H 0.06363 0.183665 -0.266516 Uiso 0.0304 16 1 d
H1c9 H -0.139084 0.18701 -0.510292 Uiso 0.034 16 1 d
H1c10 H -0.076411 0.202079 -0.516889 Uiso 0.0302 16 1 d
H1c11 H -0.125526 0.136287 0.147746 Uiso 0.0321 16 1 d
H1c12 H 0.127183 0.194126 -0.454949 Uiso 0.031 16 1 d
H1c13 H -0.062649 0.151445 0.14355 Uiso 0.0309 16 1 d
H1c14 H 0.058981 0.164053 0.310891 Uiso 0.0314 16 1 d
H2c14 H 0.071498 0.132971 0.146618 Uiso 0.0314 16 1 d
H1c15 H 0.188414 0.208378 -0.363374 Uiso 0.038 16 1 d
H1c17 H 0.202616 0.241951 -0.008016 Uiso 0.0397 16 1 d
H1c18 H -0.015388 0.113746 0.383447 Uiso 0.0363 16 1 d
H1c19 H -0.028829 0.071251 0.695599 Uiso 0.0406 16 1 d
H1c20 H 0.018666 0.047384 0.942832 Uiso 0.0388 16 1 d
H1n1 H -0.0186(6) 0.1958(6) -0.3407(18) Uiso 0.0295 16 1 d
H1n2 H 0.0160(6) 0.1347(5) -0.055(3) Uiso 0.0296 16 1 d
H1n3 H 0.0325(6) 0.24220(15) -0.032(4) Uiso 0.0321 16 1 d

loop_
_atom_site_aniso_label
_atom_site_aniso_type_symbol
_atom_site_aniso_U_11
_atom_site_aniso_U_22
_atom_site_aniso_U_33
_atom_site_aniso_U_12
_atom_site_aniso_U_13
_atom_site_aniso_U_23
P1 P 0.0242(3) 0.0238(3) 0.0209(3) 0.0001(2) 0.0045(2) 0.0001(2)
O1 O 0.0287(8) 0.0266(8) 0.0213(9) 0.0009(6) 0.0089(7) -0.0009(6)
N1 N 0.0230(9) 0.0334(10) 0.0173(11) -0.0009(7) 0.0025(8) 0.0047(8)
N2 N 0.0282(9) 0.0249(10) 0.0209(11) 0.0005(7) -0.0045(8) -0.0039(8)
N3 N 0.0291(10) 0.0206(9) 0.0304(11) -0.0003(8) 0.0124(9) -0.0042(9)
C1 C 0.0251(12) 0.0344(12) 0.0253(14) 0.0043(9) -0.0031(10) -0.0061(10)
C2 C 0.0347(12) 0.0231(11) 0.0229(13) 0.0020(9) 0.0018(10) 0.0009(10)
C3 C 0.0438(14) 0.0218(11) 0.0307(15) -0.0029(10) -0.0074(11) 0.0004(10)
C4 C 0.0271(11) 0.0195(10) 0.0198(12) 0.0017(8) 0.0029(9) 0.0041(9)
C5 C 0.0232(11) 0.0312(12) 0.0255(13) -0.0011(9) 0.0007(10) -0.0046(10)
C6 C 0.0356(13) 0.0317(12) 0.0253(14) 0.0096(10) -0.0064(11) -0.0009(10)
C7 C 0.0244(11) 0.0295(11) 0.0221(13) -0.0003(8) 0.0055(9) -0.0022(10)
C8 C 0.0218(10) 0.0209(10) 0.0202(12) 0.0024(8) 0.0015(9) -0.0013(9)
C9 C 0.0280(12) 0.0351(13) 0.0219(14) 0.0044(9) -0.0007(10) 0.0028(10)
C10 C 0.0267(11) 0.0288(12) 0.0201(13) 0.0036(9) 0.0030(10) 0.0043(10)
C11 C 0.0299(12) 0.0279(11) 0.0226(13) -0.0042(9) 0.0032(10) 0.0031(10)
C12 C 0.0276(11) 0.0263(11) 0.0235(13) 0.0038(9) 0.0019(10) 0.0000(10)
C13 C 0.0262(11) 0.0290(11) 0.0219(13) 0.0008(9) -0.0008(10) 0.0045(10)
C14 C 0.0244(11) 0.0311(11) 0.0231(13) -0.0004(9) -0.0032(10) 0.0005(10)
C15 C 0.0266(12) 0.0304(12) 0.0380(15) 0.0039(9) 0.0046(11) 0.0028(11)
C16 C 0.0281(11) 0.0238(11) 0.0197(12) 0.0008(8) -0.0028(9) -0.0062(9)
C17 C 0.0279(12) 0.0272(12) 0.0441(16) -0.0035(9) -0.0082(12) 0.0066(11)
C18 C 0.0267(12) 0.0379(13) 0.0262(14) -0.0007(9) -0.0065(10) 0.0031(11)
C19 C 0.0330(13) 0.0401(14) 0.0285(14) -0.0050(10) -0.0030(11) 0.0014(11)
C20 C 0.0434(14) 0.0281(12) 0.0254(14) -0.0001(10) -0.0029(11) 0.0009(10)

loop_
_atom_type_symbol
_atom_type_scat_dispersion_real
_atom_type_scat_dispersion_imag
_atom_type_scat_source
C 0.0181 0.0091 'International Tables Vol C tables 4.2.6.8 and 6.1.1.1'
H 0.0000 0.0000 'International Tables Vol C tables 4.2.6.8 and 6.1.1.1'
N 0.0311 0.0180 'International Tables Vol C tables 4.2.6.8 and 6.1.1.1'
O 0.0492 0.0322 'International Tables Vol C tables 4.2.6.8 and 6.1.1.1'
P 0.2955 0.4335 'International Tables Vol C tables 4.2.6.8 and 6.1.1.1'

loop_
_geom_angle_atom_site_label_1
_geom_angle_atom_site_label_2
_geom_angle_atom_site_label_3
_geom_angle
O1 P1 N1 113.72(9)
O1 P1 N2 113.26(9)
O1 P1 N3 109.87(9)
N1 P1 N2 104.28(9)
N1 P1 N3 108.51(10)
N2 P1 N3 106.80(9)
P1 N1 C8 127.78(15)
P1 N1 H1n1 119.0(13)
C8 N1 H1n1 113.0(13)
P1 N2 C14 122.08(14)
P1 N2 H1n2 117.3(12)
C14 N2 H1n2 118.7(13)
P1 N3 C7 124.53(14)
P1 N3 H1n3 114.0(14)
C7 N3 H1n3 115.0(15)
C6 C1 C16 121.1(2)
C6 C1 H1c1 119.47
C16 C1 H1c1 119.47
C3 C2 C4 120.6(2)
C3 C2 H1c2 119.72
C4 C2 H1c2 119.72
C2 C3 C17 120.1(2)
C2 C3 H1c3 119.96
C17 C3 H1c3 119.96
C2 C4 C7 123.47(19)
C2 C4 C12 118.48(19)
C7 C4 C12 118.05(19)
C9 C5 C11 118.8(2)
C9 C5 H1c5 120.59
C11 C5 H1c5 120.59
C1 C6 C20 120.2(2)
C1 C6 H1c6 119.91
C20 C6 H1c6 119.91
N3 C7 C4 114.07(18)
N3 C7 H1c7 109.47
N3 C7 H2c7 109.47
C4 C7 H1c7 109.47
C4 C7 H2c7 109.47
H1c7 C7 H2c7 104.45
N1 C8 C10 118.59(18)
N1 C8 C13 122.20(19)
C10 C8 C13 119.19(18)
C5 C9 C10 120.7(2)
C5 C9 H1c9 119.64
C10 C9 H1c9 119.65
C8 C10 C9 120.3(2)
C8 C10 H1c10 119.83
C9 C10 H1c10 119.83
C5 C11 C13 120.9(2)
C5 C11 H1c11 119.57
C13 C11 H1c11 119.57
C4 C12 C15 121.1(2)
C4 C12 H1c12 119.43
C15 C12 H1c12 119.43
C8 C13 C11 120.1(2)
C8 C13 H1c13 119.96
C11 C13 H1c13 119.96
N2 C14 C16 114.96(17)
N2 C14 H1c14 109.47
N2 C14 H2c14 109.47
C16 C14 H1c14 109.47
C16 C14 H2c14 109.47
H1c14 C14 H2c14 103.36
C12 C15 C17 119.9(2)
C12 C15 H1c15 120.04
C17 C15 H1c15 120.03
C1 C16 C14 119.04(18)
C1 C16 C18 118.3(2)
C14 C16 C18 122.61(19)
C3 C17 C15 119.8(2)
C3 C17 H1c17 120.1
C15 C17 H1c17 120.1
C16 C18 C19 120.7(2)
C16 C18 H1c18 119.63
C19 C18 H1c18 119.63
C18 C19 C20 120.3(2)
C18 C19 H1c19 119.83
C20 C19 H1c19 119.83
C6 C20 C19 119.3(2)
C6 C20 H1c20 120.35
C19 C20 H1c20 120.35

loop_
_geom_bond_atom_site_label_1
_geom_bond_atom_site_label_2
_geom_bond_distance
P1 O1 1.4859(15)
P1 N1 1.6518(18)
P1 N2 1.6347(18)
P1 N3 1.6301(18)
N1 C8 1.420(3)
N1 H1n1 0.870(13)
N2 C14 1.458(3)
N2 H1n2 0.870(16)
N3 C7 1.455(3)
N3 H1n3 0.870(7)
C1 C6 1.381(3)
C1 C16 1.393(3)
C1 H1c1 0.96
C2 C3 1.388(3)
C2 C4 1.382(3)
C2 H1c2 0.96
C3 C17 1.382(3)
C3 H1c3 0.96
C4 C7 1.514(3)
C4 C12 1.390(3)
C5 C9 1.384(3)
C5 C11 1.384(3)
C5 H1c5 0.96
C6 C20 1.382(3)
C6 H1c6 0.96
C7 H1c7 0.96
C7 H2c7 0.96
C8 C10 1.391(3)
C8 C13 1.382(3)
C9 C10 1.383(3)
C9 H1c9 0.96
C10 H1c10 0.96
C11 C13 1.390(3)
C11 H1c11 0.96
C12 C15 1.379(3)
C12 H1c12 0.96
C13 H1c13 0.96
C14 C16 1.511(3)
C14 H1c14 0.96
C14 H2c14 0.96
C15 C17 1.376(3)
C15 H1c15 0.96
C16 C18 1.383(3)
C17 H1c17 0.96
C18 C19 1.389(3)
C18 H1c18 0.96
C19 C20 1.385(3)
C19 H1c19 0.96
C20 H1c20 0.96

loop_
_geom_hbond_atom_site_label_D
_geom_hbond_atom_site_label_H
_geom_hbond_atom_site_label_A
_geom_hbond_site_symmetry_A
_geom_hbond_distance_DH
_geom_hbond_distance_HA
_geom_hbond_distance_DA
_geom_hbond_angle_DHA
N1 H1n1 O1 1_554 0.870(13) 2.161(10) 3.011(2) 165.5(19)
N3 H1n3 O1 5_555 0.870(7) 2.013(9) 2.876(2) 171(2)
